data_7151798
loop_
_publ_author_name
'Giffin, Nick A.'
'Makramalla, Miller'
'Hendsbee, Arthur D.'
'Robertson, Katherine N.'
'Sherren, Cody'
'Pye, Cory C.'
'Masuda, Jason D.'
'Clyburne, Jason A. C.'

_publ_section_title
;
 Anhydrous TEMPO-H: reactions of a good hydrogen atom donor with
 low-valent carbon centres.
;
_journal_issue 10
_journal_name_full 'Organic &amp; biomolecular chemistry'
_journal_page_first 3672
_journal_page_last 3680
_journal_paper_doi 10.1039/c0ob00999g
_journal_volume 9
_journal_year 2011
_chemical_formula_sum 'C9 H19 N O'
_chemical_formula_weight 157.25
_chemical_name_systematic
;
?
;
_space_group_IT_number 148
_symmetry_cell_setting trigonal
_symmetry_space_group_name_Hall '-R 3'
_symmetry_space_group_name_H-M 'R -3 :H'
_atom_sites_solution_hydrogens geom
_atom_sites_solution_primary direct
_atom_sites_solution_secondary difmap
_audit_creation_method SHELXL-97
_cell_angle_alpha 90.00
_cell_angle_beta 90.00
_cell_angle_gamma 120.00
_cell_formula_units_Z 54
_cell_length_a 18.7761(16)
_cell_length_b 18.7761(16)
_cell_length_c 43.329(4)
_cell_measurement_reflns_used 6637
_cell_measurement_temperature 100(2)
_cell_measurement_theta_max 28.85
_cell_measurement_theta_min 2.17
_cell_volume 13229(2)
_computing_cell_refinement 'Bruker SAINT'
_computing_data_collection 'Bruker APEX2'
_computing_data_reduction 'Bruker SAINT'
_computing_molecular_graphics 'Bruker SHELXTL'
_computing_publication_material 'Bruker SHELXTL'
_computing_structure_refinement 'SHELXL-97 (Sheldrick, 2008)'
_computing_structure_solution 'SHELXS-97 (Sheldrick, 2008)'
_diffrn_ambient_temperature 100(2)
_diffrn_measured_fraction_theta_full 0.998
_diffrn_measured_fraction_theta_max 0.998
_diffrn_radiation_monochromator graphite
_diffrn_radiation_source 'fine-focus sealed tube'
_diffrn_radiation_type MoK\a
_diffrn_radiation_wavelength 0.71073
_diffrn_reflns_av_R_equivalents 0.0471
_diffrn_reflns_av_sigmaI/netI 0.0443
_diffrn_reflns_limit_h_max 22
_diffrn_reflns_limit_h_min -22
_diffrn_reflns_limit_k_max 21
_diffrn_reflns_limit_k_min -21
_diffrn_reflns_limit_l_max 38
_diffrn_reflns_limit_l_min -51
_diffrn_reflns_number 21413
_diffrn_reflns_theta_full 25.00
_diffrn_reflns_theta_max 25.00
_diffrn_reflns_theta_min 2.17
_exptl_absorpt_coefficient_mu 0.068
_exptl_absorpt_correction_T_max 0.7459
_exptl_absorpt_correction_T_min 0.6486
_exptl_absorpt_correction_type multi-scan
_exptl_absorpt_process_details '(SADABS; Bruker 2008)'
_exptl_crystal_colour colourless
_exptl_crystal_density_diffrn 1.066
_exptl_crystal_density_method 'not measured'
_exptl_crystal_description block
_exptl_crystal_F_000 4752
_exptl_crystal_size_max .3112
_exptl_crystal_size_mid .2925
_exptl_crystal_size_min .2716
_refine_diff_density_max 0.200
_refine_diff_density_min -0.199
_refine_diff_density_rms 0.036
_refine_ls_extinction_method none
_refine_ls_goodness_of_fit_ref 1.096
_refine_ls_hydrogen_treatment mixed
_refine_ls_matrix_type full
_refine_ls_number_parameters 322
_refine_ls_number_reflns 5195
_refine_ls_number_restraints 0
_refine_ls_restrained_S_all 1.096
_refine_ls_R_factor_all 0.0781
_refine_ls_R_factor_gt 0.0420
_refine_ls_shift/su_max 0.000
_refine_ls_shift/su_mean 0.000
_refine_ls_structure_factor_coef Fsqd
_refine_ls_weighting_details 'calc w=1/[\s^2^(Fo^2^)+(0.0391P)^2^+0.0000P] where P=(Fo^2^+2Fc^2^)/3'
_refine_ls_weighting_scheme calc
_refine_ls_wR_factor_gt 0.0861
_refine_ls_wR_factor_ref 0.0993
_reflns_number_gt 3464
_reflns_number_total 5195
_reflns_threshold_expression >2sigma(I)
_cod_data_source_file c0ob00999g.txt
_cod_data_source_block anhydrousTEMPO-H
_cod_depositor_comments
;
The following automatic conversions were performed:
'_symmetry_cell_setting' value 'trigonal ' changed to 'trigonal' according
to '/home/saulius/struct/CIF-dictionaries/cif_core.dic' dictionary named
'cif_core.dic' version 2.4.1 from
2010-06-29.

'_exptl_absorpt_correction_type' value 'Multi-Scan' changed
to 'multi-scan' according to
'/home/saulius/struct/CIF-dictionaries/cif_core.dic' dictionary named
'cif_core.dic' version 2.4.1 from 2010-06-29.

Automatic conversion script
Id: cif_fix_enum 1555 2011-01-17 13:19:09Z saulius 
;
_cod_original_sg_symbol_Hall '-R 3 '
_cod_original_sg_symbol_H-M 'R-3 '
_cod_database_code 7151798

loop_
_symmetry_equiv_pos_as_xyz
'x, y, z'
'-y, x-y, z'
'-x+y, -x, z'
'x+2/3, y+1/3, z+1/3'
'-y+2/3, x-y+1/3, z+1/3'
'-x+y+2/3, -x+1/3, z+1/3'
'x+1/3, y+2/3, z+2/3'
'-y+1/3, x-y+2/3, z+2/3'
'-x+y+1/3, -x+2/3, z+2/3'
'-x, -y, -z'
'y, -x+y, -z'
'x-y, x, -z'
'-x+2/3, -y+1/3, -z+1/3'
'y+2/3, -x+y+1/3, -z+1/3'
'x-y+2/3, x+1/3, -z+1/3'
'-x+1/3, -y+2/3, -z+2/3'
'y+1/3, -x+y+2/3, -z+2/3'
'x-y+1/3, x+2/3, -z+2/3'

loop_
_atom_site_label
_atom_site_type_symbol
_atom_site_fract_x
_atom_site_fract_y
_atom_site_fract_z
_atom_site_U_iso_or_equiv
_atom_site_adp_type
_atom_site_occupancy
_atom_site_symmetry_multiplicity
_atom_site_calc_flag
_atom_site_refinement_flags
_atom_site_disorder_assembly
_atom_site_disorder_group
C1 C 0.43867(9) 0.88770(9) 0.05179(3) 0.0213(4) Uani 1 1 d . . .
C2 C 0.44323(10) 0.80825(9) 0.05139(4) 0.0240(4) Uani 1 1 d . . .
H2A H 0.3867 0.7605 0.0509 0.029 Uiso 1 1 calc R . .
H2B H 0.4717 0.8070 0.0323 0.029 Uiso 1 1 calc R . .
C3 C 0.48817(10) 0.80023(10) 0.07917(4) 0.0259(4) Uani 1 1 d . . .
H3A H 0.5462 0.8453 0.0791 0.031 Uiso 1 1 calc R . .
H3B H 0.4875 0.7472 0.0783 0.031 Uiso 1 1 calc R . .
C4 C 0.44589(10) 0.80432(9) 0.10849(4) 0.0254(4) Uani 1 1 d . . .
H4A H 0.4761 0.8004 0.1265 0.031 Uiso 1 1 calc R . .
H4B H 0.3895 0.7563 0.1091 0.031 Uiso 1 1 calc R . .
C5 C 0.44090(9) 0.88321(9) 0.11124(3) 0.0212(4) Uani 1 1 d . . .
C6 C 0.52309(9) 0.96321(9) 0.04438(4) 0.0264(4) Uani 1 1 d . . .
H6A H 0.5215 1.0136 0.0488 0.040 Uiso 1 1 calc R . .
H6B H 0.5359 0.9623 0.0225 0.040 Uiso 1 1 calc R . .
H6C H 0.5655 0.9617 0.0571 0.040 Uiso 1 1 calc R . .
C7 C 0.37741(10) 0.88183(10) 0.02712(4) 0.0303(4) Uani 1 1 d . . .
H7A H 0.3226 0.8359 0.0320 0.046 Uiso 1 1 calc R . .
H7B H 0.3948 0.8727 0.0069 0.046 Uiso 1 1 calc R . .
H7C H 0.3757 0.9332 0.0267 0.046 Uiso 1 1 calc R . .
C8 C 0.52568(10) 0.95751(10) 0.11905(4) 0.0272(4) Uani 1 1 d . . .
H8A H 0.5673 0.9583 0.1052 0.041 Uiso 1 1 calc R . .
H8B H 0.5399 0.9531 0.1405 0.041 Uiso 1 1 calc R . .
H8C H 0.5238 1.0084 0.1165 0.041 Uiso 1 1 calc R . .
C9 C 0.38134(10) 0.87241(11) 0.13729(4) 0.0311(4) Uani 1 1 d . . .
H9A H 0.3801 0.9236 0.1400 0.047 Uiso 1 1 calc R . .
H9B H 0.3996 0.8590 0.1565 0.047 Uiso 1 1 calc R . .
H9C H 0.3261 0.8277 0.1321 0.047 Uiso 1 1 calc R . .
C10 C 0.13622(9) 0.92369(10) 0.05602(4) 0.0231(4) Uani 1 1 d . . .
C11 C 0.04761(9) 0.90668(10) 0.05926(4) 0.0258(4) Uani 1 1 d . . .
H11A H 0.0485 0.9598 0.0599 0.031 Uiso 1 1 calc R . .
H11B H 0.0159 0.8764 0.0408 0.031 Uiso 1 1 calc R . .
C12 C 0.00387(10) 0.85727(10) 0.08790(4) 0.0281(4) Uani 1 1 d . . .
H12A H -0.0515 0.8512 0.0894 0.034 Uiso 1 1 calc R . .
H12B H -0.0026 0.8017 0.0866 0.034 Uiso 1 1 calc R . .
C13 C 0.05399(10) 0.90142(10) 0.11632(4) 0.0270(4) Uani 1 1 d . . .
H13A H 0.0263 0.8680 0.1348 0.032 Uiso 1 1 calc R . .
H13B H 0.0555 0.9547 0.1185 0.032 Uiso 1 1 calc R . .
C14 C 0.14266(10) 0.91737(10) 0.11512(4) 0.0238(4) Uani 1 1 d . . .
C15 C 0.17887(10) 0.98814(11) 0.03075(4) 0.0325(4) Uani 1 1 d . . .
H15A H 0.1840 1.0404 0.0374 0.049 Uiso 1 1 calc R . .
H15B H 0.1463 0.9696 0.0117 0.049 Uiso 1 1 calc R . .
H15C H 0.2337 0.9958 0.0269 0.049 Uiso 1 1 calc R . .
C16 C 0.13786(10) 0.84560(10) 0.04654(4) 0.0322(4) Uani 1 1 d . . .
H16A H 0.1932 0.8540 0.0497 0.048 Uiso 1 1 calc R . .
H16B H 0.1230 0.8338 0.0247 0.048 Uiso 1 1 calc R . .
H16C H 0.0984 0.7992 0.0591 0.048 Uiso 1 1 calc R . .
C17 C 0.14494(11) 0.83738(10) 0.11962(4) 0.0314(4) Uani 1 1 d . . .
H17A H 0.1023 0.7938 0.1069 0.047 Uiso 1 1 calc R . .
H17B H 0.1350 0.8211 0.1414 0.047 Uiso 1 1 calc R . .
H17C H 0.1990 0.8462 0.1135 0.047 Uiso 1 1 calc R . .
C18 C 0.19152(11) 0.97562(10) 0.14134(4) 0.0331(4) Uani 1 1 d . . .
H18A H 0.2464 0.9815 0.1423 0.050 Uiso 1 1 calc R . .
H18B H 0.1628 0.9533 0.1609 0.050 Uiso 1 1 calc R . .
H18C H 0.1968 1.0295 0.1377 0.050 Uiso 1 1 calc R . .
C19 C 0.44384(10) 0.19759(10) 0.05389(4) 0.0266(4) Uani 1 1 d . . .
C20 C 0.37702(10) 0.22182(10) 0.05473(4) 0.0337(5) Uani 1 1 d . . .
H20A H 0.3818 0.2542 0.0360 0.040 Uiso 1 1 calc R . .
H20B H 0.3223 0.1713 0.0544 0.040 Uiso 1 1 calc R . .
C21 C 0.38302(11) 0.27193(11) 0.08310(5) 0.0397(5) Uani 1 1 d . . .
H21A H 0.3374 0.2840 0.0831 0.048 Uiso 1 1 calc R . .
H21B H 0.4356 0.3248 0.0827 0.048 Uiso 1 1 calc R . .
C22 C 0.37857(10) 0.22410(11) 0.11217(4) 0.0351(5) Uani 1 1 d . . .
H22A H 0.3239 0.1737 0.1132 0.042 Uiso 1 1 calc R . .
H22B H 0.3844 0.2581 0.1305 0.042 Uiso 1 1 calc R . .
C23 C 0.44553(10) 0.19994(10) 0.11309(4) 0.0272(4) Uani 1 1 d . . .
C24 C 0.52893(10) 0.27252(11) 0.04696(4) 0.0368(5) Uani 1 1 d . . .
H24A H 0.5357 0.3201 0.0588 0.055 Uiso 1 1 calc R . .
H24B H 0.5333 0.2851 0.0249 0.055 Uiso 1 1 calc R . .
H24C H 0.5719 0.2601 0.0529 0.055 Uiso 1 1 calc R . .
C25 C 0.42402(11) 0.13382(11) 0.02860(4) 0.0341(4) Uani 1 1 d . . .
H25A H 0.4699 0.1232 0.0264 0.051 Uiso 1 1 calc R . .
H25B H 0.4155 0.1546 0.0090 0.051 Uiso 1 1 calc R . .
H25C H 0.3740 0.0826 0.0341 0.051 Uiso 1 1 calc R . .
C26 C 0.53113(10) 0.27533(10) 0.11907(4) 0.0374(5) Uani 1 1 d . . .
H26A H 0.5737 0.2627 0.1128 0.056 Uiso 1 1 calc R . .
H26B H 0.5371 0.2889 0.1411 0.056 Uiso 1 1 calc R . .
H26C H 0.5370 0.3223 0.1071 0.056 Uiso 1 1 calc R . .
C27 C 0.42696(11) 0.13799(11) 0.13910(4) 0.0375(5) Uani 1 1 d . . .
H27A H 0.3763 0.0866 0.1343 0.056 Uiso 1 1 calc R . .
H27B H 0.4200 0.1606 0.1585 0.056 Uiso 1 1 calc R . .
H27C H 0.4726 0.1271 0.1411 0.056 Uiso 1 1 calc R . .
N1 N 0.40209(7) 0.88946(7) 0.08206(3) 0.0193(3) Uani 1 1 d . . .
N2 N 0.17829(8) 0.96283(8) 0.08564(3) 0.0216(3) Uani 1 1 d . . .
N3 N 0.43711(8) 0.15470(8) 0.08371(3) 0.0216(3) Uani 1 1 d . . .
O1 O 0.40098(7) 0.96606(7) 0.08365(3) 0.0264(3) Uani 1 1 d . . .
O2 O 0.26268(7) 0.97813(8) 0.08345(3) 0.0274(3) Uani 1 1 d . . .
O3 O 0.50268(7) 0.13435(7) 0.08374(3) 0.0263(3) Uani 1 1 d . . .
H1 H 0.3479(12) 0.9519(12) 0.0835(4) 0.054(6) Uiso 1 1 d . . .
H2 H 0.2951(13) 1.0324(13) 0.0842(5) 0.069(8) Uiso 1 1 d . . .
H3 H 0.4741(13) 0.0768(14) 0.0837(5) 0.068(7) Uiso 1 1 d . . .

loop_
_atom_site_aniso_label
_atom_site_aniso_U_11
_atom_site_aniso_U_22
_atom_site_aniso_U_33
_atom_site_aniso_U_23
_atom_site_aniso_U_13
_atom_site_aniso_U_12
C1 0.0219(9) 0.0203(9) 0.0196(9) 0.0009(7) 0.0021(7) 0.0089(7)
C2 0.0239(9) 0.0202(9) 0.0254(9) -0.0016(7) 0.0050(7) 0.0090(8)
C3 0.0236(9) 0.0204(9) 0.0351(10) -0.0005(7) 0.0011(8) 0.0122(8)
C4 0.0257(9) 0.0231(9) 0.0277(10) 0.0023(7) -0.0040(8) 0.0122(8)
C5 0.0238(9) 0.0202(9) 0.0184(9) 0.0001(7) -0.0008(7) 0.0102(7)
C6 0.0274(10) 0.0242(9) 0.0255(9) 0.0030(7) 0.0056(8) 0.0114(8)
C7 0.0308(10) 0.0300(10) 0.0243(10) 0.0030(8) -0.0032(8) 0.0107(8)
C8 0.0276(10) 0.0259(10) 0.0264(10) -0.0041(8) -0.0045(7) 0.0119(8)
C9 0.0321(10) 0.0331(10) 0.0242(10) -0.0002(8) 0.0032(8) 0.0136(9)
C10 0.0226(9) 0.0266(9) 0.0213(9) -0.0028(7) -0.0024(7) 0.0132(8)
C11 0.0233(9) 0.0260(9) 0.0291(10) -0.0023(8) -0.0047(7) 0.0131(8)
C12 0.0222(9) 0.0241(9) 0.0384(11) 0.0006(8) 0.0006(8) 0.0119(8)
C13 0.0287(10) 0.0257(9) 0.0279(10) 0.0049(8) 0.0084(8) 0.0148(8)
C14 0.0260(9) 0.0250(9) 0.0216(9) 0.0014(7) 0.0005(7) 0.0136(8)
C15 0.0303(10) 0.0395(11) 0.0239(10) 0.0027(8) -0.0014(8) 0.0147(9)
C16 0.0335(10) 0.0346(11) 0.0330(10) -0.0084(8) -0.0021(8) 0.0203(9)
C17 0.0340(10) 0.0294(10) 0.0328(10) 0.0044(8) -0.0032(8) 0.0173(9)
C18 0.0375(11) 0.0328(11) 0.0237(9) -0.0003(8) -0.0016(8) 0.0136(9)
C19 0.0232(9) 0.0247(9) 0.0330(10) 0.0091(8) 0.0034(8) 0.0128(8)
C20 0.0236(10) 0.0281(10) 0.0496(12) 0.0120(9) 0.0005(8) 0.0131(8)
C21 0.0206(10) 0.0231(10) 0.0774(15) 0.0006(10) 0.0025(10) 0.0125(8)
C22 0.0199(9) 0.0290(10) 0.0518(12) -0.0172(9) -0.0001(9) 0.0089(8)
C23 0.0216(9) 0.0265(10) 0.0305(10) -0.0089(8) -0.0014(8) 0.0100(8)
C24 0.0265(10) 0.0332(11) 0.0496(12) 0.0166(9) 0.0074(9) 0.0141(9)
C25 0.0318(10) 0.0448(12) 0.0252(10) 0.0040(9) 0.0013(8) 0.0189(9)
C26 0.0244(10) 0.0330(11) 0.0514(12) -0.0165(9) -0.0053(9) 0.0119(9)
C27 0.0346(11) 0.0448(12) 0.0259(10) -0.0066(9) -0.0016(8) 0.0143(9)
N1 0.0230(7) 0.0151(7) 0.0231(7) 0.0004(6) 0.0007(6) 0.0120(6)
N2 0.0172(7) 0.0261(8) 0.0236(8) -0.0003(6) -0.0001(6) 0.0124(6)
N3 0.0198(7) 0.0211(7) 0.0272(8) -0.0002(6) -0.0006(6) 0.0126(6)
O1 0.0238(7) 0.0185(6) 0.0406(7) -0.0005(5) 0.0005(6) 0.0134(6)
O2 0.0181(6) 0.0281(7) 0.0377(7) -0.0012(6) -0.0012(5) 0.0129(6)
O3 0.0227(6) 0.0229(7) 0.0377(7) -0.0006(6) -0.0003(5) 0.0148(6)

loop_
_atom_type_symbol
_atom_type_description
_atom_type_scat_dispersion_real
_atom_type_scat_dispersion_imag
_atom_type_scat_source
C C 0.0033 0.0016 'International Tables Vol C Tables 4.2.6.8 and 6.1.1.4'
H H 0.0000 0.0000 'International Tables Vol C Tables 4.2.6.8 and 6.1.1.4'
N N 0.0061 0.0033 'International Tables Vol C Tables 4.2.6.8 and 6.1.1.4'
O O 0.0106 0.0060 'International Tables Vol C Tables 4.2.6.8 and 6.1.1.4'

loop_
_geom_angle_atom_site_label_1
_geom_angle_atom_site_label_2
_geom_angle_atom_site_label_3
_geom_angle
_geom_angle_site_symmetry_1
_geom_angle_site_symmetry_3
_geom_angle_publ_flag
N1 C1 C7 106.14(12) . . ?
N1 C1 C2 106.37(12) . . ?
C7 C1 C2 109.04(13) . . ?
N1 C1 C6 115.89(13) . . ?
C7 C1 C6 108.06(13) . . ?
C2 C1 C6 111.08(13) . . ?
C3 C2 C1 112.98(13) . . ?
C3 C2 H2A 109.0 . . ?
C1 C2 H2A 109.0 . . ?
C3 C2 H2B 109.0 . . ?
C1 C2 H2B 109.0 . . ?
H2A C2 H2B 107.8 . . ?
C2 C3 C4 109.08(13) . . ?
C2 C3 H3A 109.9 . . ?
C4 C3 H3A 109.9 . . ?
C2 C3 H3B 109.9 . . ?
C4 C3 H3B 109.9 . . ?
H3A C3 H3B 108.3 . . ?
C3 C4 C5 113.53(13) . . ?
C3 C4 H4A 108.9 . . ?
C5 C4 H4A 108.9 . . ?
C3 C4 H4B 108.9 . . ?
C5 C4 H4B 108.9 . . ?
H4A C4 H4B 107.7 . . ?
N1 C5 C9 106.39(12) . . ?
N1 C5 C4 106.12(12) . . ?
C9 C5 C4 108.83(13) . . ?
N1 C5 C8 116.02(13) . . ?
C9 C5 C8 108.30(13) . . ?
C4 C5 C8 110.92(13) . . ?
C1 C6 H6A 109.5 . . ?
C1 C6 H6B 109.5 . . ?
H6A C6 H6B 109.5 . . ?
C1 C6 H6C 109.5 . . ?
H6A C6 H6C 109.5 . . ?
H6B C6 H6C 109.5 . . ?
C1 C7 H7A 109.5 . . ?
C1 C7 H7B 109.5 . . ?
H7A C7 H7B 109.5 . . ?
C1 C7 H7C 109.5 . . ?
H7A C7 H7C 109.5 . . ?
H7B C7 H7C 109.5 . . ?
C5 C8 H8A 109.5 . . ?
C5 C8 H8B 109.5 . . ?
H8A C8 H8B 109.5 . . ?
C5 C8 H8C 109.5 . . ?
H8A C8 H8C 109.5 . . ?
H8B C8 H8C 109.5 . . ?
C5 C9 H9A 109.5 . . ?
C5 C9 H9B 109.5 . . ?
H9A C9 H9B 109.5 . . ?
C5 C9 H9C 109.5 . . ?
H9A C9 H9C 109.5 . . ?
H9B C9 H9C 109.5 . . ?
N2 C10 C15 106.69(13) . . ?
N2 C10 C11 105.96(12) . . ?
C15 C10 C11 108.33(13) . . ?
N2 C10 C16 116.16(13) . . ?
C15 C10 C16 108.15(13) . . ?
C11 C10 C16 111.24(13) . . ?
C12 C11 C10 113.58(13) . . ?
C12 C11 H11A 108.9 . . ?
C10 C11 H11A 108.9 . . ?
C12 C11 H11B 108.9 . . ?
C10 C11 H11B 108.9 . . ?
H11A C11 H11B 107.7 . . ?
C13 C12 C11 109.27(13) . . ?
C13 C12 H12A 109.8 . . ?
C11 C12 H12A 109.8 . . ?
C13 C12 H12B 109.8 . . ?
C11 C12 H12B 109.8 . . ?
H12A C12 H12B 108.3 . . ?
C12 C13 C14 113.19(13) . . ?
C12 C13 H13A 108.9 . . ?
C14 C13 H13A 108.9 . . ?
C12 C13 H13B 108.9 . . ?
C14 C13 H13B 108.9 . . ?
H13A C13 H13B 107.8 . . ?
N2 C14 C18 106.86(13) . . ?
N2 C14 C17 116.30(13) . . ?
C18 C14 C17 107.80(13) . . ?
N2 C14 C13 105.77(12) . . ?
C18 C14 C13 108.61(13) . . ?
C17 C14 C13 111.22(13) . . ?
C10 C15 H15A 109.5 . . ?
C10 C15 H15B 109.5 . . ?
H15A C15 H15B 109.5 . . ?
C10 C15 H15C 109.5 . . ?
H15A C15 H15C 109.5 . . ?
H15B C15 H15C 109.5 . . ?
C10 C16 H16A 109.5 . . ?
C10 C16 H16B 109.5 . . ?
H16A C16 H16B 109.5 . . ?
C10 C16 H16C 109.5 . . ?
H16A C16 H16C 109.5 . . ?
H16B C16 H16C 109.5 . . ?
C14 C17 H17A 109.5 . . ?
C14 C17 H17B 109.5 . . ?
H17A C17 H17B 109.5 . . ?
C14 C17 H17C 109.5 . . ?
H17A C17 H17C 109.5 . . ?
H17B C17 H17C 109.5 . . ?
C14 C18 H18A 109.5 . . ?
C14 C18 H18B 109.5 . . ?
H18A C18 H18B 109.5 . . ?
C14 C18 H18C 109.5 . . ?
H18A C18 H18C 109.5 . . ?
H18B C18 H18C 109.5 . . ?
N3 C19 C25 106.04(13) . . ?
N3 C19 C20 106.14(13) . . ?
C25 C19 C20 109.59(14) . . ?
N3 C19 C24 115.48(14) . . ?
C25 C19 C24 108.14(14) . . ?
C20 C19 C24 111.24(13) . . ?
C21 C20 C19 112.65(14) . . ?
C21 C20 H20A 109.1 . . ?
C19 C20 H20A 109.1 . . ?
C21 C20 H20B 109.1 . . ?
C19 C20 H20B 109.1 . . ?
H20A C20 H20B 107.8 . . ?
C20 C21 C22 109.80(14) . . ?
C20 C21 H21A 109.7 . . ?
C22 C21 H21A 109.7 . . ?
C20 C21 H21B 109.7 . . ?
C22 C21 H21B 109.7 . . ?
H21A C21 H21B 108.2 . . ?
C21 C22 C23 112.54(14) . . ?
C21 C22 H22A 109.1 . . ?
C23 C22 H22A 109.1 . . ?
C21 C22 H22B 109.1 . . ?
C23 C22 H22B 109.1 . . ?
H22A C22 H22B 107.8 . . ?
N3 C23 C27 106.05(13) . . ?
N3 C23 C22 106.04(13) . . ?
C27 C23 C22 109.55(14) . . ?
N3 C23 C26 115.50(13) . . ?
C27 C23 C26 108.10(14) . . ?
C22 C23 C26 111.38(14) . . ?
C19 C24 H24A 109.5 . . ?
C19 C24 H24B 109.5 . . ?
H24A C24 H24B 109.5 . . ?
C19 C24 H24C 109.5 . . ?
H24A C24 H24C 109.5 . . ?
H24B C24 H24C 109.5 . . ?
C19 C25 H25A 109.5 . . ?
C19 C25 H25B 109.5 . . ?
H25A C25 H25B 109.5 . . ?
C19 C25 H25C 109.5 . . ?
H25A C25 H25C 109.5 . . ?
H25B C25 H25C 109.5 . . ?
C23 C26 H26A 109.5 . . ?
C23 C26 H26B 109.5 . . ?
H26A C26 H26B 109.5 . . ?
C23 C26 H26C 109.5 . . ?
H26A C26 H26C 109.5 . . ?
H26B C26 H26C 109.5 . . ?
C23 C27 H27A 109.5 . . ?
C23 C27 H27B 109.5 . . ?
H27A C27 H27B 109.5 . . ?
C23 C27 H27C 109.5 . . ?
H27A C27 H27C 109.5 . . ?
H27B C27 H27C 109.5 . . ?
O1 N1 C1 107.44(11) . . ?
O1 N1 C5 106.68(11) . . ?
C1 N1 C5 119.71(12) . . ?
O2 N2 C10 107.16(11) . . ?
O2 N2 C14 107.36(11) . . ?
C10 N2 C14 118.52(12) . . ?
O3 N3 C19 106.67(11) . . ?
O3 N3 C23 106.52(11) . . ?
C19 N3 C23 118.29(12) . . ?
N1 O1 H1 105.8(12) . . ?
N2 O2 H2 106.0(13) . . ?
N3 O3 H3 103.4(12) . . ?

loop_
_geom_bond_atom_site_label_1
_geom_bond_atom_site_label_2
_geom_bond_distance
_geom_bond_site_symmetry_2
_geom_bond_publ_flag
C1 N1 1.4884(19) . ?
C1 C7 1.534(2) . ?
C1 C2 1.536(2) . ?
C1 C6 1.542(2) . ?
C2 C3 1.520(2) . ?
C2 H2A 0.9900 . ?
C2 H2B 0.9900 . ?
C3 C4 1.520(2) . ?
C3 H3A 0.9900 . ?
C3 H3B 0.9900 . ?
C4 C5 1.535(2) . ?
C4 H4A 0.9900 . ?
C4 H4B 0.9900 . ?
C5 N1 1.4932(19) . ?
C5 C9 1.529(2) . ?
C5 C8 1.541(2) . ?
C6 H6A 0.9800 . ?
C6 H6B 0.9800 . ?
C6 H6C 0.9800 . ?
C7 H7A 0.9800 . ?
C7 H7B 0.9800 . ?
C7 H7C 0.9800 . ?
C8 H8A 0.9800 . ?
C8 H8B 0.9800 . ?
C8 H8C 0.9800 . ?
C9 H9A 0.9800 . ?
C9 H9B 0.9800 . ?
C9 H9C 0.9800 . ?
C10 N2 1.4935(19) . ?
C10 C15 1.528(2) . ?
C10 C11 1.536(2) . ?
C10 C16 1.538(2) . ?
C11 C12 1.521(2) . ?
C11 H11A 0.9900 . ?
C11 H11B 0.9900 . ?
C12 C13 1.519(2) . ?
C12 H12A 0.9900 . ?
C12 H12B 0.9900 . ?
C13 C14 1.538(2) . ?
C13 H13A 0.9900 . ?
C13 H13B 0.9900 . ?
C14 N2 1.4957(19) . ?
C14 C18 1.525(2) . ?
C14 C17 1.536(2) . ?
C15 H15A 0.9800 . ?
C15 H15B 0.9800 . ?
C15 H15C 0.9800 . ?
C16 H16A 0.9800 . ?
C16 H16B 0.9800 . ?
C16 H16C 0.9800 . ?
C17 H17A 0.9800 . ?
C17 H17B 0.9800 . ?
C17 H17C 0.9800 . ?
C18 H18A 0.9800 . ?
C18 H18B 0.9800 . ?
C18 H18C 0.9800 . ?
C19 N3 1.494(2) . ?
C19 C25 1.526(2) . ?
C19 C20 1.534(2) . ?
C19 C24 1.541(2) . ?
C20 C21 1.517(2) . ?
C20 H20A 0.9900 . ?
C20 H20B 0.9900 . ?
C21 C22 1.525(3) . ?
C21 H21A 0.9900 . ?
C21 H21B 0.9900 . ?
C22 C23 1.536(2) . ?
C22 H22A 0.9900 . ?
C22 H22B 0.9900 . ?
C23 N3 1.494(2) . ?
C23 C27 1.530(2) . ?
C23 C26 1.542(2) . ?
C24 H24A 0.9800 . ?
C24 H24B 0.9800 . ?
C24 H24C 0.9800 . ?
C25 H25A 0.9800 . ?
C25 H25B 0.9800 . ?
C25 H25C 0.9800 . ?
C26 H26A 0.9800 . ?
C26 H26B 0.9800 . ?
C26 H26C 0.9800 . ?
C27 H27A 0.9800 . ?
C27 H27B 0.9800 . ?
C27 H27C 0.9800 . ?
N1 O1 1.4503(16) . ?
N2 O2 1.4653(16) . ?
N3 O3 1.4602(15) . ?
O1 H1 0.89(2) . ?
O2 H2 0.89(2) . ?
O3 H3 0.94(2) . ?

loop_
_geom_hbond_atom_site_label_D
_geom_hbond_atom_site_label_H
_geom_hbond_atom_site_label_A
_geom_hbond_distance_DH
_geom_hbond_distance_HA
_geom_hbond_distance_DA
_geom_hbond_angle_DHA
_geom_hbond_site_symmetry_A
O1 H1 O2 0.89(2) 1.89(2) 2.7172(16) 152.1(17) .
O2 H2 N3 0.89(2) 2.50(2) 3.2953(17) 149.0(18) 1_565
O3 H3 O1 0.94(2) 1.83(2) 2.7562(16) 169.2(19) 1_545
